data_2104561
loop_
_publ_author_name
'Marsh, Richard E.'

_publ_section_title
;
 Space groups <i>P</i>1 and <i>Cc</i>: how are they doing?
;
_journal_coeditor_code BK5088
_journal_issue 6
_journal_name_full 'Acta Crystallographica Section B'
_journal_page_first 782
_journal_page_last 783
_journal_paper_doi 10.1107/S0108768109046448
_journal_volume 65
_journal_year 2009
_chemical_formula_moiety 'C24 H22 N2 O4 S2 Ti'
_chemical_formula_sum 'C24 H22 N2 O4 S2 Ti'
_chemical_formula_weight 514.46
_chemical_name_systematic
;
bis(4-Mercaptophenoxy)-bis(2-pyridylmethoxy)-titanium
;
_space_group_IT_number 2
_symmetry_cell_setting triclinic
_symmetry_space_group_name_Hall '-P 1'
_symmetry_space_group_name_H-M 'P -1'
_cell_angle_alpha 104.405(3)
_cell_angle_beta 90.340(3)
_cell_angle_gamma 99.668(3)
_cell_formula_units_Z 2
_cell_length_a 8.4060(13)
_cell_length_b 10.4494(16)
_cell_length_c 14.278(2)
_cell_measurement_temperature 203(2)
_cell_measurement_theta_max 25.29
_cell_measurement_theta_min 1.47
_cell_volume 1196.0(3)
_diffrn_ambient_temperature 203(2)
_diffrn_radiation_type MoK\a
_diffrn_radiation_wavelength 0.71073
_exptl_crystal_colour colorless
_exptl_crystal_density_diffrn 1.429
_exptl_crystal_description block
_exptl_crystal_F_000 532
_exptl_crystal_size_max 0.552
_exptl_crystal_size_mid 0.46
_exptl_crystal_size_min 0.08
_cod_data_source_file bk5088.cif
_cod_data_source_block CIBLOP
_cod_original_cell_volume 1195.9(3)
_cod_original_sg_symbol_H-M P-1
_cod_database_code 2104561

loop_
_symmetry_equiv_pos_as_xyz
'x, y, z'
'-x, -y, -z'

loop_
_atom_site_label
_atom_site_type_symbol
_atom_site_fract_x
_atom_site_fract_y
_atom_site_fract_z
_atom_site_occupancy
Ti1 Ti 0.39578 0.09615 0.28932 1
S1 S 0.1638 0.4062 -0.0912 1
S2 S 0.1478 0.5715 0.7161 1
O1 O 0.2757 -0.0093 0.1758 1
O2 O 0.5615 0.1408 0.3864 1
O3 O 0.4241 0.2499 0.2417 1
O4 O 0.2359 0.1343 0.3766 1
N1 N 0.6134 0.0468 0.2118 1
N2 N 0.3694 -0.1138 0.3027 1
C1 C 0.7179 0.1120 0.3746 1
H1 H 0.7315 0.0420 0.4070 1
H2 H 0.7970 0.1924 0.4042 1
C2 C 0.7472 0.0648 0.2680 1
C3 C 0.8926 0.0424 0.2302 1
H3 H 0.9842 0.0524 0.2712 1
C4 C 0.9019 0.0048 0.1310 1
H4 H 1.0004 -0.0106 0.1036 1
C5 C 0.7671 -0.0097 0.0728 1
H5 H 0.7718 -0.0339 0.0051 1
C6 C 0.6254 0.0115 0.1151 1
H6 H 0.5325 0.0012 0.0752 1
C7 C 0.4208 -0.1548 0.3772 1
H7 H 0.4670 -0.0895 0.4327 1
C8 C 0.4090 -0.2862 0.3770 1
H8 H 0.4476 -0.3112 0.4306 1
C9 C 0.3390 -0.3816 0.2960 1
H9 H 0.3286 -0.4734 0.2934 1
C10 C 0.2848 -0.3403 0.2188 1
H10 H 0.2376 -0.4041 0.1628 1
C11 C 0.2998 -0.2066 0.2242 1
C12 C 0.2492 -0.1490 0.1462 1
H11 H 0.3102 -0.1776 0.0888 1
H12 H 0.1342 -0.1827 0.1288 1
C13 C 0.3655 0.2808 0.1630 1
C14 C 0.4673 0.3100 0.0922 1
H13 H 0.5778 0.3066 0.0980 1
C15 C 0.4068 0.3440 0.0131 1
H14 H 0.4766 0.3618 -0.0350 1
C16 C 0.2460 0.3524 0.0039 1
C17 C 0.1438 0.3219 0.0742 1
H15 H 0.0333 0.3256 0.0684 1
C18 C 0.2031 0.2863 0.1524 1
H16 H 0.1324 0.2655 0.1994 1
C19 C 0.2178 0.2346 0.4540 1
C20 C 0.2866 0.3660 0.4604 1
H17 H 0.3486 0.3866 0.4101 1
C21 C 0.2662 0.4692 0.5399 1
H18 H 0.3130 0.5577 0.5426 1
C22 C 0.1760 0.4402 0.6138 1
C23 C 0.1064 0.3097 0.6080 1
H19 H 0.0450 0.2898 0.6589 1
C24 C 0.1250 0.2062 0.5280 1
H20 H 0.0747 0.1176 0.5246 1

loop_
_geom_angle_atom_site_label_1
_geom_angle_atom_site_label_2
_geom_angle_atom_site_label_3
_geom_angle
_geom_angle_site_symmetry_1
_geom_angle_site_symmetry_2
_geom_angle_site_symmetry_3
_geom_angle_publ_flag
O1 Ti1 O2 155.98 . . . yes
O1 Ti1 O3 92.14 . . . yes
O1 Ti1 O4 102.90 . . . yes
O1 Ti1 N1 86.35 . . . yes
O1 Ti1 N2 75.05 . . . yes
O2 Ti1 O3 101.93 . . . yes
O2 Ti1 O4 93.74 . . . yes
O2 Ti1 N1 75.32 . . . yes
O2 Ti1 N2 87.29 . . . yes
O3 Ti1 O4 100.19 . . . yes
O3 Ti1 N1 86.54 . . . yes
O3 Ti1 N2 163.99 . . . yes
O4 Ti1 N1 168.24 . . . yes
O4 Ti1 N2 92.14 . . . yes
N1 Ti1 N2 83.16 . . . yes
Ti1 O1 C12 125.23 . . . yes
Ti1 O2 C1 125.91 . . . yes
Ti1 O3 C13 134.73 . . . yes
Ti1 O4 C19 136.42 . . . yes
Ti1 N1 C2 115.33 . . . yes
Ti1 N1 C6 126.26 . . . yes
C2 N1 C6 118.19 . . . yes
Ti1 N2 C7 127.11 . . . yes
Ti1 N2 C11 114.24 . . . yes
C7 N2 C11 118.58 . . . yes
O2 C1 C2 110.09 . . . yes
N1 C2 C1 112.45 . . . yes
N1 C2 C3 122.05 . . . yes
C1 C2 C3 125.50 . . . no
C2 C3 C4 118.80 . . . no
C3 C4 C5 119.64 . . . no
C4 C5 C6 118.61 . . . no
N1 C6 C5 122.66 . . . yes
N2 C7 C8 123.36 . . . yes
C7 C8 C9 118.08 . . . no
C8 C9 C10 119.02 . . . no
C9 C10 C11 119.74 . . . no
N2 C11 C10 121.20 . . . yes
N2 C11 C12 113.59 . . . yes
C10 C11 C12 125.18 . . . no
O1 C12 C11 110.95 . . . yes
O3 C13 C14 120.75 . . . yes
O3 C13 C18 120.71 . . . yes
C14 C13 C18 118.53 . . . no
C13 C14 C15 120.29 . . . no
C14 C15 C16 121.03 . . . no
S1 C16 C15 123.23 . . . yes
S1 C16 C17 118.05 . . . yes
C15 C16 C17 118.68 . . . no
C16 C17 C18 120.46 . . . no
C13 C18 C17 120.98 . . . no
O4 C19 C20 121.81 . . . yes
O4 C19 C24 119.53 . . . yes
C20 C19 C24 118.65 . . . no
C19 C20 C21 121.58 . . . no
C20 C21 C22 119.53 . . . no
S2 C22 C21 120.12 . . . yes
S2 C22 C23 120.50 . . . yes
C21 C22 C23 119.37 . . . no
C22 C23 C24 121.29 . . . no
C19 C24 C23 119.56 . . . no

loop_
_geom_bond_atom_site_label_1
_geom_bond_atom_site_label_2
_geom_bond_distance
_geom_bond_site_symmetry_1
_geom_bond_site_symmetry_2
_geom_bond_publ_flag
Ti1 O1 1.8917 . . yes
Ti1 O2 1.8752 . . yes
Ti1 O3 1.8754 . . yes
Ti1 O4 1.8630 . . yes
Ti1 N1 2.2123 . . yes
Ti1 N2 2.2236 . . yes
S1 C16 1.7710 . . yes
S2 C22 1.7856 . . yes
O1 C12 1.3935 . . yes
O2 C1 1.3992 . . yes
O3 C13 1.3553 . . yes
O4 C19 1.3499 . . yes
N1 C2 1.3369 . . yes
N1 C6 1.3466 . . yes
N2 C7 1.3361 . . yes
N2 C11 1.3416 . . yes
C1 C2 1.5140 . . no
C2 C3 1.3715 . . no
C3 C4 1.3789 . . no
C4 C5 1.3660 . . no
C5 C6 1.3650 . . no
C7 C8 1.3592 . . no
C8 C9 1.3780 . . no
C9 C10 1.3804 . . no
C10 C11 1.3641 . . no
C11 C12 1.4823 . . no
C13 C14 1.3868 . . no
C13 C18 1.3849 . . no
C14 C15 1.3834 . . no
C15 C16 1.3768 . . no
C16 C17 1.3873 . . no
C17 C18 1.3769 . . no
C19 C20 1.3778 . . no
C19 C24 1.3788 . . no
C20 C21 1.3915 . . no
C21 C22 1.3680 . . no
C22 C23 1.3726 . . no
C23 C24 1.3940 . . no
C1 H1 0.9800 . . no
C1 H2 0.9800 . . no
C3 H3 0.9400 . . no
C4 H4 0.9400 . . no
C5 H5 0.9400 . . no
C6 H6 0.9400 . . no
C7 H7 0.9400 . . no
C8 H8 0.9400 . . no
C9 H9 0.9400 . . no
C10 H10 0.9400 . . no
C12 H11 0.9800 . . no
C12 H12 0.9800 . . no
C14 H13 0.9400 . . no
C15 H14 0.9400 . . no
C17 H15 0.9400 . . no
C18 H16 0.9400 . . no
C20 H17 0.9400 . . no
C21 H18 0.9300 . . no
C23 H19 0.9400 . . no
C24 H20 0.9400 . . no
